data_4073921
loop_
_publ_author_name
'C\'ampora, Juan'
'Matas, Inmaculada'
'Palma, Pilar'
'\'Alvarez, Eleuterio'
'Graiff, Claudia'
'Tiripicchio, Antonio'

_publ_section_title
;
 Acid&#x2212;Base Reactions of Methylnickel Hydroxo, Alkoxo, and Amide
 Complexes with Carbon Acids. Studies on the Reactivity of Noncyclic
 Nickel Enolates
;
_journal_issue 23
_journal_name_full Organometallics
_journal_page_first 5712
_journal_paper_doi 10.1021/om7007259
_journal_volume 26
_journal_year 2007
_chemical_formula_moiety 'C18 H40 Ni O2 P2'
_chemical_formula_sum 'C18 H40 Ni O2 P2'
_chemical_formula_weight 409.15
_chemical_name_systematic
; 
 ? 
;
_space_group_IT_number 14
_symmetry_cell_setting monoclinic
_symmetry_space_group_name_Hall '-P 2yn'
_symmetry_space_group_name_H-M 'P 1 21/n 1'
_atom_sites_solution_hydrogens geom
_atom_sites_solution_primary direct
_atom_sites_solution_secondary difmap
_audit_creation_method SHELXL-97
_cell_angle_alpha 90.00
_cell_angle_beta 98.6330(10)
_cell_angle_gamma 90.00
_cell_formula_units_Z 4
_cell_length_a 10.1804(7)
_cell_length_b 16.4024(11)
_cell_length_c 13.0782(9)
_cell_measurement_reflns_used 3491
_cell_measurement_temperature 100(2)
_cell_measurement_theta_max 28.29
_cell_measurement_theta_min 2.37
_cell_volume 2159.1(3)
_computing_cell_refinement 'Bruker (2006). APEX 2. Version 2.1.'
_computing_data_collection 'Bruker (2006). APEX 2. Version 2.1.'
_computing_data_reduction 'Bruker (2006). APEX 2. Version 2.1.'
_computing_molecular_graphics 'XP, SHELXTL v. 6.14 (Bruker, 2003)'
_computing_publication_material 'XCIF, SHELXTL v. 6.14 (Bruker, 2003)'
_computing_structure_refinement 'XL, SHELXTL v. 6.14 (Bruker, 2003)'
_computing_structure_solution 'Bruker (2006). APEX 2. Version 2.1.'
_diffrn_ambient_temperature 100(2)
_diffrn_detector_area_resol_mean 8.26
_diffrn_measured_fraction_theta_full 0.983
_diffrn_measured_fraction_theta_max 0.983
_diffrn_measurement_device_type
;
 Bruker-Nonius X8kappa APEX II CCD area detector'
;
_diffrn_measurement_method 'phi and omega scans with narrow frames'
_diffrn_radiation_monochromator graphite
_diffrn_radiation_source 'fine-focus sealed tube'
_diffrn_radiation_type MoK\a
_diffrn_radiation_wavelength 0.71073
_diffrn_reflns_av_R_equivalents 0.0202
_diffrn_reflns_av_sigmaI/netI 0.0322
_diffrn_reflns_limit_h_max 11
_diffrn_reflns_limit_h_min -13
_diffrn_reflns_limit_k_max 22
_diffrn_reflns_limit_k_min -4
_diffrn_reflns_limit_l_max 14
_diffrn_reflns_limit_l_min -16
_diffrn_reflns_number 7715
_diffrn_reflns_theta_full 28.70
_diffrn_reflns_theta_max 28.70
_diffrn_reflns_theta_min 2.94
_diffrn_standards_decay_% 0
_exptl_absorpt_coefficient_mu 1.054
_exptl_absorpt_correction_T_max 0.8752
_exptl_absorpt_correction_T_min 0.6841
_exptl_absorpt_correction_type multi-scan
_exptl_absorpt_process_details
;
 SADABS, Bruker (2006). APEX 2. Version 2.1. Bruker Analytical
 X-ray Solutions, Madison, Wisconsin, USA.
;
_exptl_crystal_colour colourless
_exptl_crystal_density_diffrn 1.259
_exptl_crystal_density_method 'not measured'
_exptl_crystal_description plate
_exptl_crystal_F_000 888
_exptl_crystal_size_max 0.39
_exptl_crystal_size_mid 0.25
_exptl_crystal_size_min 0.13
_refine_diff_density_max 0.415
_refine_diff_density_min -0.309
_refine_diff_density_rms 0.055
_refine_ls_extinction_method none
_refine_ls_goodness_of_fit_ref 1.026
_refine_ls_hydrogen_treatment constr
_refine_ls_matrix_type full
_refine_ls_number_parameters 245
_refine_ls_number_reflns 5438
_refine_ls_number_restraints 0
_refine_ls_restrained_S_all 1.014
_refine_ls_R_factor_all 0.0401
_refine_ls_R_factor_gt 0.0276
_refine_ls_shift/su_max 0.001
_refine_ls_shift/su_mean 0.000
_refine_ls_structure_factor_coef Fsqd
_refine_ls_weighting_details 'calc w=1/[\s^2^(Fo^2^)+(0.0389P)^2^+0.2377P] where P=(Fo^2^+2Fc^2^)/3'
_refine_ls_weighting_scheme calc
_refine_ls_wR_factor_gt 0.0659
_refine_ls_wR_factor_ref 0.0702
_reflns_number_gt 3332
_reflns_number_total 5438
_reflns_threshold_expression >2sigma(I)
_cod_data_source_file om7007259-file003.cif
_cod_data_source_block ea01604a
_cod_depositor_comments
;
The following automatic conversions were performed:

'_symmetry_cell_setting' value 'Monoclinic' changed to 'monoclinic'
according to /home/saulius/struct/CIF-dictionaries/cif_core.dic
dictionary named 'cif_core.dic' version 2.4.1 from 2010-06-29.

Automatic conversion script
Id: cif_fix_values 1715 2011-07-08 13:25:40Z adriana 
;
_cod_original_sg_symbol_H-M P2(1)/n
_cod_database_code 4073921

loop_
_symmetry_equiv_pos_as_xyz
'x, y, z'
'-x+1/2, y+1/2, -z+1/2'
'-x, -y, -z'
'x-1/2, -y-1/2, z-1/2'

loop_
_atom_site_label
_atom_site_type_symbol
_atom_site_fract_x
_atom_site_fract_y
_atom_site_fract_z
_atom_site_U_iso_or_equiv
_atom_site_adp_type
_atom_site_occupancy
_atom_site_symmetry_multiplicity
_atom_site_calc_flag
_atom_site_refinement_flags
_atom_site_disorder_assembly
_atom_site_disorder_group
Ni1 Ni 0.82219(2) 0.293585(12) 0.52791(2) 0.01666(8) Uani 1 1 d . . .
P1 P 0.96285(4) 0.30436(2) 0.41964(4) 0.01624(11) Uani 1 1 d . A .
P2 P 0.74901(4) 0.18226(2) 0.44917(4) 0.01612(12) Uani 1 1 d . A .
O1A O 0.7030(2) 0.39522(15) 0.7545(2) 0.0262(6) Uani 0.642(3) 1 d PU A 1
O2A O 0.55853(19) 0.39712(12) 0.60665(18) 0.0264(6) Uani 0.642(3) 1 d PU A 1
C1A C 0.8863(2) 0.39845(11) 0.59376(19) 0.0311(5) Uani 0.642(3) 1 d PU A 1
H1A1 H 0.8146 0.4389 0.5829 0.047 Uiso 0.642(3) 1 d PR A 1
H1A2 H 0.9622 0.4181 0.5627 0.047 Uiso 0.642(3) 1 d PR A 1
H1A3 H 0.9136 0.3901 0.6681 0.047 Uiso 0.642(3) 1 d PR A 1
C2A C 0.6966(2) 0.28044(11) 0.63113(18) 0.0287(5) Uani 0.642(3) 1 d PU A 1
H2A1 H 0.6152 0.2524 0.5977 0.034 Uiso 0.642(3) 1 d PR A 1
H2A2 H 0.7386 0.2458 0.6889 0.034 Uiso 0.642(3) 1 d PR A 1
C3A C 0.6587(3) 0.36218(16) 0.6738(3) 0.0212(7) Uani 0.642(3) 1 d PU A 1
C4A C 0.5141(3) 0.4751(2) 0.6392(3) 0.0341(9) Uani 0.642(3) 1 d PU A 1
H4A1 H 0.4798 0.4687 0.7049 0.051 Uiso 0.642(3) 1 d PR A 1
H4A2 H 0.4436 0.4961 0.5865 0.051 Uiso 0.642(3) 1 d PR A 1
H4A3 H 0.5888 0.5134 0.6484 0.051 Uiso 0.642(3) 1 d PR A 1
O1B O 0.7515(5) 0.4307(3) 0.7438(4) 0.0358(12) Uani 0.358(3) 1 d PU A 2
O2B O 0.6860(5) 0.4817(2) 0.5846(4) 0.0429(13) Uani 0.358(3) 1 d PU A 2
C1B C 0.6966(2) 0.28044(11) 0.63113(18) 0.0287(5) Uani 0.358(3) 1 d PU A 2
H1B1 H 0.7430 0.2543 0.6938 0.043 Uiso 0.358(3) 1 d PR A 2
H1B2 H 0.6213 0.2464 0.6014 0.043 Uiso 0.358(3) 1 d PR A 2
H1B3 H 0.6640 0.3341 0.6488 0.043 Uiso 0.358(3) 1 d PR A 2
C2B C 0.8863(2) 0.39845(11) 0.59376(19) 0.0311(5) Uani 0.358(3) 1 d PU A 2
H2B1 H 0.9680 0.3893 0.6439 0.037 Uiso 0.358(3) 1 d PR A 2
H2B2 H 0.9071 0.4373 0.5406 0.037 Uiso 0.358(3) 1 d PR A 2
C3B C 0.7682(6) 0.4357(3) 0.6537(5) 0.0287(13) Uani 0.358(3) 1 d PU A 2
C4B C 0.5826(8) 0.5242(5) 0.6271(7) 0.064(3) Uani 0.358(3) 1 d PU A 2
H4B1 H 0.5282 0.4848 0.6585 0.096 Uiso 0.358(3) 1 d PR A 2
H4B2 H 0.5266 0.5539 0.5720 0.096 Uiso 0.358(3) 1 d PR A 2
H4B3 H 0.6229 0.5627 0.6800 0.096 Uiso 0.358(3) 1 d PR A 2
C5 C 0.92453(18) 0.22873(10) 0.31457(16) 0.0197(4) Uani 1 1 d . . .
H5A H 0.8649 0.2536 0.2561 0.024 Uiso 1 1 d R A .
H5B H 1.0076 0.2122 0.2894 0.024 Uiso 1 1 d R . .
C6 C 0.85689(17) 0.15296(9) 0.35354(15) 0.0188(4) Uani 1 1 d . A .
H6A H 0.9257 0.1143 0.3857 0.023 Uiso 1 1 d R . .
H6B H 0.8031 0.1252 0.2943 0.023 Uiso 1 1 d R . .
C7 C 0.96628(18) 0.40272(10) 0.35082(16) 0.0230(4) Uani 1 1 d . . .
H7 H 1.0105 0.4429 0.4024 0.028 Uiso 1 1 d R A .
C8 C 0.8255(2) 0.43427(11) 0.31572(18) 0.0295(5) Uani 1 1 d . A .
H8A H 0.8297 0.4898 0.2889 0.044 Uiso 1 1 d R . .
H8B H 0.7762 0.4345 0.3746 0.044 Uiso 1 1 d R . .
H8C H 0.7803 0.3987 0.2612 0.044 Uiso 1 1 d R . .
C9 C 1.0468(2) 0.40161(12) 0.26114(18) 0.0332(5) Uani 1 1 d . A .
H9A H 1.0047 0.3647 0.2071 0.050 Uiso 1 1 d R . .
H9B H 1.1373 0.3827 0.2861 0.050 Uiso 1 1 d R . .
H9C H 1.0502 0.4567 0.2327 0.050 Uiso 1 1 d R . .
C10 C 1.14047(17) 0.28389(10) 0.46771(17) 0.0218(4) Uani 1 1 d . . .
H10 H 1.1894 0.2848 0.4069 0.026 Uiso 1 1 d R A .
C11 C 1.2041(2) 0.34790(12) 0.54530(19) 0.0337(6) Uani 1 1 d . A .
H11A H 1.1579 0.3483 0.6059 0.051 Uiso 1 1 d R . .
H11B H 1.1972 0.4018 0.5127 0.051 Uiso 1 1 d R . .
H11C H 1.2979 0.3344 0.5670 0.051 Uiso 1 1 d R . .
C12 C 1.15680(18) 0.19865(10) 0.51593(18) 0.0260(5) Uani 1 1 d . A .
H12A H 1.2487 0.1914 0.5496 0.039 Uiso 1 1 d R . .
H12B H 1.1355 0.1574 0.4617 0.039 Uiso 1 1 d R . .
H12C H 1.0966 0.1926 0.5673 0.039 Uiso 1 1 d R . .
C13 C 0.58308(18) 0.18725(10) 0.36932(17) 0.0228(4) Uani 1 1 d . . .
H13 H 0.5735 0.1376 0.3244 0.027 Uiso 1 1 d R A .
C14 C 0.57247(19) 0.26131(12) 0.29775(19) 0.0323(5) Uani 1 1 d . A .
H14A H 0.4860 0.2609 0.2533 0.048 Uiso 1 1 d R . .
H14B H 0.6434 0.2592 0.2548 0.048 Uiso 1 1 d R . .
H14C H 0.5812 0.3113 0.3393 0.048 Uiso 1 1 d R . .
C15 C 0.46706(19) 0.18745(13) 0.43082(19) 0.0334(5) Uani 1 1 d . A .
H15A H 0.4657 0.2392 0.4680 0.050 Uiso 1 1 d R . .
H15B H 0.4774 0.1423 0.4805 0.050 Uiso 1 1 d R . .
H15C H 0.3836 0.1809 0.3834 0.050 Uiso 1 1 d R . .
C16 C 0.74158(18) 0.08920(10) 0.52832(16) 0.0223(4) Uani 1 1 d . . .
H16 H 0.6744 0.0999 0.5752 0.027 Uiso 1 1 d R A .
C17 C 0.8729(2) 0.07360(11) 0.59727(18) 0.0307(5) Uani 1 1 d . A .
H17A H 0.8637 0.0268 0.6423 0.046 Uiso 1 1 d R . .
H17B H 0.8982 0.1219 0.6397 0.046 Uiso 1 1 d R . .
H17C H 0.9417 0.0620 0.5543 0.046 Uiso 1 1 d R . .
C18 C 0.6952(2) 0.01289(11) 0.46554(18) 0.0343(6) Uani 1 1 d . A .
H18A H 0.7574 0.0009 0.4172 0.051 Uiso 1 1 d R . .
H18B H 0.6064 0.0224 0.4268 0.051 Uiso 1 1 d R . .
H18C H 0.6921 -0.0334 0.5125 0.051 Uiso 1 1 d R . .

loop_
_atom_site_aniso_label
_atom_site_aniso_U_11
_atom_site_aniso_U_22
_atom_site_aniso_U_33
_atom_site_aniso_U_23
_atom_site_aniso_U_13
_atom_site_aniso_U_12
Ni1 0.01926(13) 0.01645(11) 0.01452(17) -0.00268(8) 0.00332(11) 0.00155(8)
P1 0.0184(2) 0.0161(2) 0.0145(3) -0.00085(16) 0.0035(2) -0.00028(15)
P2 0.0182(2) 0.0165(2) 0.0138(3) -0.00134(16) 0.0027(2) -0.00068(15)
O1A 0.0283(13) 0.0301(13) 0.0206(16) -0.0080(10) 0.0045(11) 0.0011(10)
O2A 0.0222(11) 0.0337(11) 0.0229(16) -0.0065(9) 0.0018(10) 0.0056(8)
C1A 0.0360(12) 0.0229(9) 0.0327(16) -0.0111(8) -0.0007(10) -0.0014(8)
C2A 0.0317(11) 0.0312(10) 0.0267(15) 0.0020(8) 0.0151(10) 0.0050(8)
C3A 0.0200(15) 0.0272(14) 0.018(2) -0.0019(11) 0.0084(13) -0.0016(10)
C4A 0.0299(19) 0.0355(17) 0.038(3) -0.0039(15) 0.0098(18) 0.0115(14)
O1B 0.053(3) 0.032(2) 0.024(3) -0.0040(19) 0.009(2) 0.004(2)
O2B 0.064(3) 0.040(2) 0.026(3) -0.0008(18) 0.010(2) 0.026(2)
C1B 0.0317(11) 0.0312(10) 0.0267(15) 0.0020(8) 0.0151(10) 0.0050(8)
C2B 0.0360(12) 0.0229(9) 0.0327(16) -0.0111(8) -0.0007(10) -0.0014(8)
C3B 0.043(3) 0.021(2) 0.023(3) 0.000(2) 0.008(3) 0.0000(19)
C4B 0.073(6) 0.068(5) 0.050(7) -0.013(4) 0.006(4) 0.042(4)
C5 0.0220(9) 0.0226(8) 0.0151(13) -0.0025(7) 0.0049(9) -0.0006(7)
C6 0.0224(9) 0.0176(8) 0.0168(13) -0.0031(7) 0.0042(8) 0.0001(6)
C7 0.0301(10) 0.0187(8) 0.0207(14) 0.0010(7) 0.0055(9) -0.0025(7)
C8 0.0377(12) 0.0231(9) 0.0274(15) 0.0070(8) 0.0036(10) 0.0044(8)
C9 0.0419(13) 0.0305(10) 0.0295(16) 0.0086(8) 0.0135(11) -0.0007(8)
C10 0.0187(9) 0.0255(9) 0.0215(14) 0.0005(7) 0.0042(9) 0.0002(7)
C11 0.0267(11) 0.0328(10) 0.0385(18) -0.0025(9) -0.0051(11) -0.0035(8)
C12 0.0208(10) 0.0283(9) 0.0289(15) 0.0037(8) 0.0041(10) 0.0034(7)
C13 0.0223(10) 0.0263(9) 0.0185(14) -0.0028(7) -0.0012(9) -0.0031(7)
C14 0.0237(11) 0.0401(11) 0.0301(17) 0.0095(9) -0.0055(10) 0.0016(8)
C15 0.0197(10) 0.0470(12) 0.0327(18) 0.0016(9) 0.0020(10) -0.0033(8)
C16 0.0271(10) 0.0203(8) 0.0197(14) 0.0011(7) 0.0039(9) -0.0044(7)
C17 0.0406(12) 0.0248(9) 0.0245(16) 0.0074(8) -0.0022(10) -0.0033(8)
C18 0.0440(13) 0.0213(9) 0.0347(17) 0.0007(8) -0.0031(11) -0.0104(8)

loop_
_atom_type_symbol
_atom_type_description
_atom_type_scat_dispersion_real
_atom_type_scat_dispersion_imag
_atom_type_scat_source
C C 0.0033 0.0016 'International Tables Vol C Tables 4.2.6.8 and 6.1.1.4'
H H 0.0000 0.0000 'International Tables Vol C Tables 4.2.6.8 and 6.1.1.4'
O O 0.0106 0.0060 'International Tables Vol C Tables 4.2.6.8 and 6.1.1.4'
P P 0.1023 0.0942 'International Tables Vol C Tables 4.2.6.8 and 6.1.1.4'
Ni Ni 0.3393 1.1124 'International Tables Vol C Tables 4.2.6.8 and 6.1.1.4'

loop_
_geom_angle_atom_site_label_1
_geom_angle_atom_site_label_2
_geom_angle_atom_site_label_3
_geom_angle
C1A Ni1 C2A 90.14(9)
C1A Ni1 P1 90.36(7)
C2A Ni1 P1 177.81(6)
C1A Ni1 P2 177.25(7)
C2A Ni1 P2 91.19(6)
P1 Ni1 P2 88.400(18)
C5 P1 C7 103.93(9)
C5 P1 C10 102.52(8)
C7 P1 C10 103.55(8)
C5 P1 Ni1 110.15(6)
C7 P1 Ni1 116.84(6)
C10 P1 Ni1 118.06(7)
C6 P2 C13 102.40(9)
C6 P2 C16 104.02(8)
C13 P2 C16 103.98(8)
C6 P2 Ni1 110.07(6)
C13 P2 Ni1 116.71(6)
C16 P2 Ni1 117.88(7)
C3A O2A C4A 114.7(3)
Ni1 C1A H1A1 109.5
Ni1 C1A H1A2 109.5
H1A1 C1A H1A2 109.5
Ni1 C1A H1A3 109.5
H1A1 C1A H1A3 109.5
H1A2 C1A H1A3 109.5
Ni1 C1A H2B1 110.1
H1A1 C1A H2B1 137.0
H1A2 C1A H2B1 71.8
Ni1 C1A H2B2 110.1
H1A1 C1A H2B2 72.3
H1A3 C1A H2B2 136.8
H2B1 C1A H2B2 108.4
C3A C2A Ni1 111.96(14)
C3A C2A H2A1 109.2
Ni1 C2A H2A1 109.2
C3A C2A H2A2 109.3
Ni1 C2A H2A2 109.2
H2A1 C2A H2A2 107.9
C3A C2A H1B1 101.2
Ni1 C2A H1B1 109.5
H2A1 C2A H1B1 115.6
C3A C2A H1B2 114.9
Ni1 C2A H1B2 109.5
H2A2 C2A H1B2 101.4
H1B1 C2A H1B2 109.4
Ni1 C2A H1B3 109.5
H2A1 C2A H1B3 103.3
H2A2 C2A H1B3 117.3
H1B1 C2A H1B3 109.4
H1B2 C2A H1B3 109.5
O1A C3A O2A 121.1(3)
O1A C3A C2A 129.1(3)
O2A C3A C2A 109.8(3)
O1A C3A H1B3 143.4
O2A C3A H1B3 95.5
O2A C4A H4A1 109.5
O2A C4A H4A2 109.5
H4A1 C4A H4A2 109.5
O2A C4A H4A3 109.5
H4A1 C4A H4A3 109.5
H4A2 C4A H4A3 109.5
O2A C4A H4B1 124.1
H4A1 C4A H4B1 62.0
H4A2 C4A H4B1 125.7
H4A3 C4A H4B1 47.5
O2A C4A H4B2 120.5
H4A1 C4A H4B2 130.1
H4A2 C4A H4B2 55.4
H4A3 C4A H4B2 54.3
H4B1 C4A H4B2 88.1
C3B O2B C4B 115.0(6)
O1B C3B O2B 121.2(5)
O1B C3B H1A1 162.9
O2B C3B H1A1 73.4
O2B C4B H4A2 114.7
O2B C4B H4A3 90.5
H4A2 C4B H4A3 100.8
O2B C4B H4B1 109.5
H4A2 C4B H4B1 52.1
H4A3 C4B H4B1 48.7
O2B C4B H4B2 109.6
H4A2 C4B H4B2 58.7
H4A3 C4B H4B2 155.6
H4B1 C4B H4B2 109.5
O2B C4B H4B3 109.4
H4A2 C4B H4B3 135.8
H4A3 C4B H4B3 74.9
H4B1 C4B H4B3 109.5
H4B2 C4B H4B3 109.5
C6 C5 P1 110.47(13)
C6 C5 H5A 109.5
P1 C5 H5A 109.6
C6 C5 H5B 109.6
P1 C5 H5B 109.6
H5A C5 H5B 108.1
C5 C6 P2 110.73(11)
C5 C6 H6A 109.5
P2 C6 H6A 109.5
C5 C6 H6B 109.5
P2 C6 H6B 109.5
H6A C6 H6B 108.1
C8 C7 C9 111.14(18)
C8 C7 P1 110.86(12)
C9 C7 P1 114.47(12)
C8 C7 H7 106.6
C9 C7 H7 106.6
P1 C7 H7 106.6
C7 C8 H8A 109.5
C7 C8 H8B 109.5
H8A C8 H8B 109.5
C7 C8 H8C 109.5
H8A C8 H8C 109.5
H8B C8 H8C 109.5
C7 C9 H9A 109.5
C7 C9 H9B 109.5
H9A C9 H9B 109.5
C7 C9 H9C 109.5
H9A C9 H9C 109.5
H9B C9 H9C 109.5
C12 C10 C11 110.07(18)
C12 C10 P1 110.17(12)
C11 C10 P1 113.20(12)
C12 C10 H10 107.7
C11 C10 H10 107.7
P1 C10 H10 107.7
C10 C11 H11A 109.5
C10 C11 H11B 109.5
H11A C11 H11B 109.5
C10 C11 H11C 109.4
H11A C11 H11C 109.5
H11B C11 H11C 109.5
C10 C12 H12A 109.5
C10 C12 H12B 109.5
H12A C12 H12B 109.5
C10 C12 H12C 109.5
H12A C12 H12C 109.5
H12B C12 H12C 109.5
C15 C13 C14 109.40(16)
C15 C13 P2 114.60(15)
C14 C13 P2 110.84(13)
C15 C13 H13 107.2
C14 C13 H13 107.2
P2 C13 H13 107.2
C13 C14 H14A 109.5
C13 C14 H14B 109.5
H14A C14 H14B 109.5
C13 C14 H14C 109.5
H14A C14 H14C 109.5
H14B C14 H14C 109.5
C13 C15 H15A 109.5
C13 C15 H15B 109.5
H15A C15 H15B 109.5
C13 C15 H15C 109.4
H15A C15 H15C 109.5
H15B C15 H15C 109.5
C17 C16 C18 110.71(15)
C17 C16 P2 111.39(12)
C18 C16 P2 114.14(16)
C17 C16 H16 106.7
C18 C16 H16 106.7
P2 C16 H16 106.7
C16 C17 H17A 109.5
C16 C17 H17B 109.5
H17A C17 H17B 109.5
C16 C17 H17C 109.5
H17A C17 H17C 109.5
H17B C17 H17C 109.5
C16 C18 H18A 109.5
C16 C18 H18B 109.5
H18A C18 H18B 109.5
C16 C18 H18C 109.5
H18A C18 H18C 109.5
H18B C18 H18C 109.5

loop_
_geom_bond_atom_site_label_1
_geom_bond_atom_site_label_2
_geom_bond_distance
Ni1 C1A 1.9894(18)
Ni1 C2A 2.0056(19)
Ni1 P1 2.1669(5)
Ni1 P2 2.1724(5)
P1 C5 1.8489(19)
P1 C7 1.8503(17)
P1 C10 1.8537(19)
P2 C6 1.8476(17)
P2 C13 1.850(2)
P2 C16 1.8522(18)
O1A C3A 1.212(4)
O2A C3A 1.368(4)
O2A C4A 1.442(3)
C1A H1A1 0.9800
C1A H1A2 0.9800
C1A H1A3 0.9800
C1A H2B1 0.9904
C1A H2B2 0.9898
C2A C3A 1.524(3)
C2A H2A1 0.9900
C2A H2A2 0.9900
C4A H4A1 0.9800
C4A H4A2 0.9800
C4A H4A3 0.9800
O1B C3B 1.218(8)
O2B C3B 1.363(7)
O2B C4B 1.442(8)
C4B H4B1 0.9800
C4B H4B2 0.9800
C4B H4B3 0.9800
C5 C6 1.544(2)
C5 H5A 0.9900
C5 H5B 0.9900
C6 H6A 0.9900
C6 H6B 0.9900
C7 C8 1.528(3)
C7 C9 1.529(3)
C7 H7 1.0000
C8 H8A 0.9800
C8 H8B 0.9800
C8 H8C 0.9800
C9 H9A 0.9800
C9 H9B 0.9800
C9 H9C 0.9800
C10 C12 1.533(2)
C10 C11 1.534(3)
C10 H10 1.0000
C11 H11A 0.9800
C11 H11B 0.9800
C11 H11C 0.9800
C12 H12A 0.9800
C12 H12B 0.9800
C12 H12C 0.9800
C13 C15 1.525(3)
C13 C14 1.527(3)
C13 H13 1.0000
C14 H14A 0.9800
C14 H14B 0.9800
C14 H14C 0.9800
C15 H15A 0.9800
C15 H15B 0.9800
C15 H15C 0.9800
C16 C17 1.518(3)
C16 C18 1.532(3)
C16 H16 1.0000
C17 H17A 0.9800
C17 H17B 0.9800
C17 H17C 0.9800
C18 H18A 0.9800
C18 H18B 0.9800
C18 H18C 0.9800

loop_
_geom_torsion_atom_site_label_1
_geom_torsion_atom_site_label_2
_geom_torsion_atom_site_label_3
_geom_torsion_atom_site_label_4
_geom_torsion
C1A Ni1 P1 C5 -168.11(9)
P2 Ni1 P1 C5 9.43(7)
C1A Ni1 P1 C7 -49.87(10)
P2 Ni1 P1 C7 127.67(8)
C1A Ni1 P1 C10 74.68(9)
P2 Ni1 P1 C10 -107.77(6)
C2A Ni1 P2 C6 -169.85(9)
P1 Ni1 P2 C6 8.00(7)
C2A Ni1 P2 C13 74.07(10)
P1 Ni1 P2 C13 -108.09(7)
C2A Ni1 P2 C16 -50.83(9)
P1 Ni1 P2 C16 127.01(7)
C1A Ni1 C2A C3A 25.7(2)
P2 Ni1 C2A C3A -151.87(18)
C4A O2A C3A O1A 1.1(4)
C4A O2A C3A C2A 179.9(2)
Ni1 C2A C3A O1A -98.9(3)
Ni1 C2A C3A O2A 82.4(2)
C4B O2B C3B O1B 1.5(8)
C7 P1 C5 C6 -154.41(12)
C10 P1 C5 C6 97.99(13)
Ni1 P1 C5 C6 -28.49(14)
P1 C5 C6 P2 34.65(17)
C13 P2 C6 C5 97.35(14)
C16 P2 C6 C5 -154.60(14)
Ni1 P2 C6 C5 -27.42(15)
C5 P1 C7 C8 79.48(15)
C10 P1 C7 C8 -173.69(15)
Ni1 P1 C7 C8 -42.07(17)
C5 P1 C7 C9 -47.20(17)
C10 P1 C7 C9 59.63(17)
Ni1 P1 C7 C9 -168.76(13)
C5 P1 C10 C12 -65.27(16)
C7 P1 C10 C12 -173.16(14)
Ni1 P1 C10 C12 55.94(15)
C5 P1 C10 C11 171.00(15)
C7 P1 C10 C11 63.11(17)
Ni1 P1 C10 C11 -67.78(15)
C6 P2 C13 C15 164.09(13)
C16 P2 C13 C15 56.01(15)
Ni1 P2 C13 C15 -75.65(14)
C6 P2 C13 C14 -71.49(16)
C16 P2 C13 C14 -179.57(15)
Ni1 P2 C13 C14 48.77(16)
C6 P2 C16 C17 71.27(16)
C13 P2 C16 C17 178.14(14)
Ni1 P2 C16 C17 -50.88(15)
C6 P2 C16 C18 -55.01(16)
C13 P2 C16 C18 51.86(16)
Ni1 P2 C16 C18 -177.17(11)
